data_7037191
loop_
_publ_author_name
'Eaves, Samantha G.'
'Yufit, Dmitry S.'
'Skelton, Brian W.'
'Lynam, Jason M.'
'Low, Paul J.'

_publ_section_title
;
 Reactions of alkynes with cis-RuCl2(dppm)2: exploring the interplay of
 vinylidene, alkynyl and \h(3)-butenynyl complexes.
;
_journal_issue 48
_journal_name_full 'Dalton transactions (Cambridge, England : 2003)'
_journal_page_first 21016
_journal_page_last 21024
_journal_paper_doi 10.1039/c5dt03844h
_journal_volume 44
_journal_year 2015
_chemical_formula_moiety 'C59 H51 Cl P4 Ru, C H2 Cl2'
_chemical_formula_sum 'C60 H53 Cl3 P4 Ru'
_chemical_formula_weight 1105.32
_chemical_name_systematic
;
 ? 
;
_space_group_crystal_system triclinic
_space_group_IT_number 2
_space_group_name_Hall '-P 1'
_space_group_name_H-M_alt 'P -1'
_symmetry_space_group_name_Hall '-P 1'
_symmetry_space_group_name_H-M 'P -1'
_atom_sites_solution_hydrogens geom
_atom_sites_solution_primary iterative
_atom_sites_solution_secondary difmap
_audit_creation_date 2013-03-20
_audit_creation_method
;
  Olex2 1.2-beta
  (compiled Mar 13 2013 19:31:35, GUI svn.r4414)
;
_audit_update_record
;
2015-09-21 deposited with the CCDC.
2015-11-06 downloaded from the CCDC.
;
_cell_angle_alpha 78.5220(10)
_cell_angle_beta 88.2700(10)
_cell_angle_gamma 75.2510(10)
_cell_formula_units_Z 2
_cell_length_a 10.9313(5)
_cell_length_b 11.6259(6)
_cell_length_c 21.9491(10)
_cell_measurement_reflns_used 6711
_cell_measurement_temperature 150
_cell_measurement_theta_max 28.53
_cell_measurement_theta_min 2.17
_cell_volume 2643.0(2)
_computing_cell_refinement 'SAINT v6.45A (Bruker, 2003)'
_computing_data_collection 'SMART v5.625 (Bruker, 2001)'
_computing_data_reduction 'SAINT v6.45A (Bruker, 2003)'
_computing_molecular_graphics
;
O. V. Dolomanov, L. J. Bourhis, R. J. Gildea, J. A. K. Howard and H. Puschmann,
OLEX2: a complete structure solution, refinement and analysis program.
J. Appl. Cryst. (2009). 42, 339-341.
;
_computing_publication_material
;
O. V. Dolomanov, L. J. Bourhis, R. J. Gildea, J. A. K. Howard and H. Puschmann,
OLEX2: a complete structure solution, refinement and analysis program.
J. Appl. Cryst. (2009). 42, 339-341.
;
_computing_structure_refinement
;
XL, G.M. Sheldrick, Acta Cryst.
(2008). A64, 112-122
;
_computing_structure_solution
;
olex2.solve (L.J. Bourhis, O.V. Dolomanov, R.J. Gildea, J.A.K. Howard,
H. Puschmann, in preparation, 2011)
;
_diffrn_ambient_temperature 150
_diffrn_detector 'CCD area detector'
_diffrn_detector_area_resol_mean 5.6
_diffrn_detector_type 'Bruker SMART CCD 6000 area detector'
_diffrn_measured_fraction_theta_full 0.997
_diffrn_measured_fraction_theta_max 0.997
_diffrn_measurement_device 'three-circle diffractometer'
_diffrn_measurement_device_type 'Bruker SMART CCD 6000 area detector'
_diffrn_measurement_method '\w scans'
_diffrn_radiation_monochromator graphite
_diffrn_radiation_probe x-ray
_diffrn_radiation_type MoK\a
_diffrn_radiation_wavelength 0.71073
_diffrn_radiation_xray_symbol K-L~3~
_diffrn_reflns_av_R_equivalents 0.0457
_diffrn_reflns_av_unetI/netI 0.0730
_diffrn_reflns_limit_h_max 15
_diffrn_reflns_limit_h_min -15
_diffrn_reflns_limit_k_max 16
_diffrn_reflns_limit_k_min -16
_diffrn_reflns_limit_l_max 31
_diffrn_reflns_limit_l_min -31
_diffrn_reflns_number 37618
_diffrn_reflns_theta_full 29.00
_diffrn_reflns_theta_max 31.00
_diffrn_reflns_theta_min 1.85
_diffrn_source 'sealed X-ray tube'
_diffrn_source_current 35.0
_diffrn_source_power 1.75
_diffrn_source_target Mo
_diffrn_source_type 'sealed X-ray tube'
_diffrn_source_voltage 50.0
_exptl_absorpt_coefficient_mu 0.608
_exptl_absorpt_correction_T_max 1.0000
_exptl_absorpt_correction_T_min 0.3891
_exptl_absorpt_correction_type multi-scan
_exptl_absorpt_process_details
;
SADABS-2006/1 (Bruker,2006) was used for absorption correction.
R(int) was 0.0402 before and 0.0299 after correction.
The Ratio of minimum to maximum transmission is 0.3891.
The \l/2 correction factor is 0.0015.
;
_exptl_crystal_colour 'dull brownish yellow'
_exptl_crystal_colour_lustre dull
_exptl_crystal_colour_modifier brownish
_exptl_crystal_colour_primary yellow
_exptl_crystal_density_diffrn 1.389
_exptl_crystal_density_method 'not measured'
_exptl_crystal_description prism
_exptl_crystal_F_000 1136
_exptl_crystal_size_max 0.18
_exptl_crystal_size_mid 0.1
_exptl_crystal_size_min 0.09
_refine_diff_density_max 1.486
_refine_diff_density_min -1.113
_refine_diff_density_rms 0.102
_refine_ls_extinction_method none
_refine_ls_goodness_of_fit_ref 1.086
_refine_ls_hydrogen_treatment constr
_refine_ls_matrix_type full
_refine_ls_number_parameters 618
_refine_ls_number_reflns 13993
_refine_ls_number_restraints 12
_refine_ls_restrained_S_all 1.086
_refine_ls_R_factor_all 0.0803
_refine_ls_R_factor_gt 0.0528
_refine_ls_shift/su_max 0.001
_refine_ls_shift/su_mean 0.000
_refine_ls_structure_factor_coef Fsqd
_refine_ls_weighting_details 'calc w=1/[\s^2^(Fo^2^)+(0.0800P)^2^+0.0000P] where P=(Fo^2^+2Fc^2^)/3'
_refine_ls_weighting_scheme calc
_refine_ls_wR_factor_gt 0.1413
_refine_ls_wR_factor_ref 0.1564
_reflns_number_gt 9576
_reflns_number_total 13993
_reflns_threshold_expression >2sigma(I)
_cod_data_source_file c5dt03844h2.cif
_cod_data_source_block 2e_13srv101
_cod_depositor_comments 'Adding full bibliography for 7037188--7037194.cif.'
_cod_database_code 7037191
_olex2_refinement_description
;
1. Fixed Uiso
 At 1.2 times of:
  All C(H) groups, All C(H,H) groups
 At 1.5 times of:
  All C(H,H,H) groups
2. Uiso/Uaniso restraints and constraints
Uanis(C1) \\sim Ueq, Uanis(C2) \\sim Ueq: with sigma of 0.002 and sigma for terminal atoms of 0.05
3. Others
 Fixed Sof: Cl1(0.9) Cl4(0.1)
4.a Secondary CH2 refined with riding coordinates:
 C10(H10A,H10B), C11(H11A,H11B), C1S(H1SA,H1SB)
4.b Aromatic/amide H refined with riding coordinates:
 C4(H4), C5(H5), C7(H7), C8(H8), C22(H22), C23(H23), C24(H24), C25(H25),
 C26(H26), C32(H32), C33(H33), C34(H34), C35(H35), C36(H36), C42(H42), C43(H43),
  C44(H44), C45(H45), C46(H46), C52(H52), C53(H53), C54(H54), C55(H55),
 C56(H56), C62(H62), C63(H63), C64(H64), C65(H65), C66(H66), C72(H72), C73(H73),
  C74(H74), C75(H75), C76(H76), C82(H82), C83(H83), C84(H84), C85(H85),
 C86(H86), C92(H92), C93(H93), C94(H94), C95(H95), C96(H96)
4.c Idealised Me refined as rotating group:
 C9(H9A,H9B,H9C)
;

loop_
_space_group_symop_id
_space_group_symop_operation_xyz
1 'x, y, z'
2 '-x, -y, -z'

loop_
_atom_site_label
_atom_site_type_symbol
_atom_site_fract_x
_atom_site_fract_y
_atom_site_fract_z
_atom_site_U_iso_or_equiv
_atom_site_adp_type
_atom_site_occupancy
_atom_site_symmetry_multiplicity
_atom_site_calc_flag
_atom_site_refinement_flags
_atom_site_disorder_assembly
_atom_site_disorder_group
Ru1 Ru 0.16569(2) 0.82858(2) 0.249129(11) 0.02219(8) Uani 1 1 d . . .
Cl1 Cl -0.01961(8) 0.84421(8) 0.18161(4) 0.02989(19) Uani 0.90 1 d P A .
P1 P 0.04211(7) 1.00961(7) 0.27396(4) 0.02305(16) Uani 1 1 d . A .
P2 P 0.02764(7) 0.77920(7) 0.32748(4) 0.02354(16) Uani 1 1 d . A .
P3 P 0.29096(7) 0.64562(7) 0.22941(4) 0.02392(17) Uani 1 1 d . A .
P4 P 0.31480(7) 0.87139(7) 0.17265(4) 0.02313(16) Uani 1 1 d . A .
C1 C 0.3025(4) 0.8302(3) 0.30711(17) 0.0299(7) Uani 1 1 d U A 1
C2 C 0.3844(3) 0.8398(3) 0.34099(17) 0.0338(7) Uani 1 1 d U A 1
C3 C 0.4740(3) 0.8676(3) 0.37795(16) 0.0349(7) Uani 1 1 d . A 1
C4 C 0.5240(3) 0.9681(3) 0.35644(17) 0.0342(7) Uani 1 1 d . . .
H4 H 0.4976 1.0172 0.3167 0.041 Uiso 1 1 calc R A 1
C5 C 0.6114(3) 0.9980(3) 0.39169(17) 0.0345(7) Uani 1 1 d . A .
H5 H 0.6437 1.0663 0.3757 0.041 Uiso 1 1 calc R . .
C6 C 0.6514(4) 0.9274(4) 0.45044(19) 0.0489(10) Uani 1 1 d . . .
C7 C 0.5954(4) 0.8282(4) 0.47318(18) 0.0495(10) Uani 1 1 d . A .
H7 H 0.6151 0.7831 0.5143 0.059 Uiso 1 1 calc R . .
C8 C 0.5163(4) 0.7984(4) 0.43760(19) 0.0468(10) Uani 1 1 d . . .
H8 H 0.4872 0.7279 0.4529 0.056 Uiso 1 1 calc R A 1
C9 C 0.7470(5) 0.9586(5) 0.4866(3) 0.0770(16) Uani 1 1 d . A .
H9A H 0.7831 1.0192 0.4598 0.115 Uiso 1 1 calc R . .
H9B H 0.8144 0.8854 0.5017 0.115 Uiso 1 1 calc R . .
H9C H 0.7065 0.9917 0.5220 0.115 Uiso 1 1 calc R . .
C10 C -0.0690(3) 0.9368(3) 0.32326(16) 0.0285(7) Uani 1 1 d . . .
H10A H -0.0800 0.9601 0.3645 0.034 Uiso 1 1 calc R A .
H10B H -0.1524 0.9521 0.3025 0.034 Uiso 1 1 calc R . .
C11 C 0.4137(3) 0.7140(3) 0.18962(16) 0.0301(7) Uani 1 1 d . . .
H11A H 0.4426 0.6829 0.1514 0.036 Uiso 1 1 calc R A .
H11B H 0.4871 0.7041 0.2173 0.036 Uiso 1 1 calc R . .
C21 C -0.0498(3) 1.1335(3) 0.21465(15) 0.0272(6) Uani 1 1 d . . .
C22 C -0.1471(3) 1.2257(3) 0.23047(17) 0.0334(7) Uani 1 1 d . A .
H22 H -0.1734 1.2208 0.2723 0.040 Uiso 1 1 calc R . .
C23 C -0.2053(3) 1.3243(3) 0.18527(18) 0.0391(8) Uani 1 1 d . . .
H23 H -0.2718 1.3869 0.1961 0.047 Uiso 1 1 calc R A .
C24 C -0.1661(4) 1.3316(3) 0.12354(19) 0.0427(9) Uani 1 1 d . A .
H24 H -0.2054 1.3993 0.0924 0.051 Uiso 1 1 calc R . .
C25 C -0.0702(4) 1.2398(3) 0.10818(17) 0.0388(8) Uani 1 1 d . . .
H25 H -0.0433 1.2444 0.0664 0.047 Uiso 1 1 calc R A .
C26 C -0.0126(3) 1.1406(3) 0.15378(16) 0.0337(7) Uani 1 1 d . A .
H26 H 0.0529 1.0773 0.1428 0.040 Uiso 1 1 calc R . .
C31 C 0.0967(3) 1.1000(3) 0.32161(15) 0.0257(6) Uani 1 1 d . . .
C32 C 0.0227(4) 1.1562(3) 0.36433(18) 0.0408(8) Uani 1 1 d . A .
H32 H -0.0551 1.1367 0.3760 0.049 Uiso 1 1 calc R . .
C33 C 0.0604(4) 1.2410(4) 0.3905(2) 0.0506(10) Uani 1 1 d . . .
H33 H 0.0072 1.2806 0.4191 0.061 Uiso 1 1 calc R A .
C34 C 0.1739(4) 1.2683(4) 0.3754(2) 0.0462(10) Uani 1 1 d . A .
H34 H 0.1992 1.3268 0.3933 0.055 Uiso 1 1 calc R . .
C35 C 0.2500(4) 1.2108(3) 0.33448(18) 0.0398(8) Uani 1 1 d . . .
H35 H 0.3296 1.2278 0.3248 0.048 Uiso 1 1 calc R A .
C36 C 0.2122(3) 1.1273(3) 0.30670(16) 0.0312(7) Uani 1 1 d . A .
H36 H 0.2652 1.0890 0.2776 0.037 Uiso 1 1 calc R . .
C41 C -0.0819(3) 0.6885(3) 0.31948(15) 0.0264(6) Uani 1 1 d . . .
C42 C -0.0389(4) 0.5893(4) 0.2924(2) 0.0544(12) Uani 1 1 d . A .
H42 H 0.0452 0.5717 0.2778 0.065 Uiso 1 1 calc R . .
C43 C -0.1163(4) 0.5140(4) 0.2859(2) 0.0594(13) Uani 1 1 d . . .
H43 H -0.0845 0.4448 0.2678 0.071 Uiso 1 1 calc R A .
C44 C -0.2392(4) 0.5403(4) 0.30577(19) 0.0441(9) Uani 1 1 d . A .
H44 H -0.2930 0.4900 0.3010 0.053 Uiso 1 1 calc R . .
C45 C -0.2830(3) 0.6391(4) 0.3324(2) 0.0460(10) Uani 1 1 d . . .
H45 H -0.3677 0.6574 0.3461 0.055 Uiso 1 1 calc R A .
C46 C -0.2046(3) 0.7137(3) 0.33963(19) 0.0394(8) Uani 1 1 d . A .
H46 H -0.2361 0.7819 0.3585 0.047 Uiso 1 1 calc R . .
C51 C 0.0871(3) 0.7196(3) 0.40756(15) 0.0287(7) Uani 1 1 d . . .
C52 C 0.1469(3) 0.7873(3) 0.43698(16) 0.0370(8) Uani 1 1 d . A .
H52 H 0.1450 0.8686 0.4180 0.044 Uiso 1 1 calc R . .
C53 C 0.2085(4) 0.7364(4) 0.49344(18) 0.0475(10) Uani 1 1 d . . .
H53 H 0.2482 0.7834 0.5132 0.057 Uiso 1 1 calc R A .
C54 C 0.2132(4) 0.6166(4) 0.52206(18) 0.0493(10) Uani 1 1 d . A .
H54 H 0.2571 0.5816 0.5607 0.059 Uiso 1 1 calc R . .
C55 C 0.1531(4) 0.5499(4) 0.49322(19) 0.0470(10) Uani 1 1 d . . .
H55 H 0.1547 0.4687 0.5124 0.056 Uiso 1 1 calc R A .
C56 C 0.0905(3) 0.6011(3) 0.43640(16) 0.0368(8) Uani 1 1 d . A .
H56 H 0.0495 0.5545 0.4170 0.044 Uiso 1 1 calc R . .
C61 C 0.2361(3) 0.5653(3) 0.17637(15) 0.0295(7) Uani 1 1 d . . .
C62 C 0.1903(3) 0.4636(3) 0.20018(17) 0.0351(7) Uani 1 1 d . A .
H62 H 0.1981 0.4300 0.2435 0.042 Uiso 1 1 calc R . .
C63 C 0.1336(4) 0.4120(3) 0.16100(19) 0.0436(9) Uani 1 1 d . . .
H63 H 0.1027 0.3431 0.1775 0.052 Uiso 1 1 calc R A .
C64 C 0.1217(5) 0.4599(4) 0.0983(2) 0.0563(11) Uani 1 1 d . A .
H64 H 0.0807 0.4255 0.0717 0.068 Uiso 1 1 calc R . .
C65 C 0.1686(5) 0.5564(4) 0.0747(2) 0.0630(13) Uani 1 1 d . . .
H65 H 0.1627 0.5873 0.0311 0.076 Uiso 1 1 calc R A .
C66 C 0.2251(4) 0.6109(4) 0.11264(18) 0.0500(10) Uani 1 1 d . A .
H66 H 0.2562 0.6793 0.0952 0.060 Uiso 1 1 calc R . .
C71 C 0.3805(3) 0.5208(3) 0.28846(15) 0.0268(6) Uani 1 1 d . . .
C72 C 0.3720(3) 0.5272(3) 0.35112(16) 0.0341(7) Uani 1 1 d . A .
H72 H 0.3165 0.5952 0.3637 0.041 Uiso 1 1 calc R . .
C73 C 0.4445(4) 0.4342(3) 0.39537(17) 0.0380(8) Uani 1 1 d . . .
H73 H 0.4386 0.4392 0.4381 0.046 Uiso 1 1 calc R A .
C74 C 0.5251(3) 0.3347(3) 0.37757(18) 0.0390(8) Uani 1 1 d . A .
H74 H 0.5732 0.2707 0.4081 0.047 Uiso 1 1 calc R . .
C75 C 0.5358(3) 0.3281(3) 0.31489(17) 0.0338(7) Uani 1 1 d . . .
H75 H 0.5918 0.2601 0.3025 0.041 Uiso 1 1 calc R A .
C76 C 0.4646(3) 0.4211(3) 0.27071(16) 0.0298(7) Uani 1 1 d . A .
H76 H 0.4729 0.4171 0.2279 0.036 Uiso 1 1 calc R . .
C81 C 0.2928(3) 0.8984(3) 0.08803(15) 0.0294(7) Uani 1 1 d . . .
C82 C 0.1747(3) 0.9169(3) 0.06082(16) 0.0355(8) Uani 1 1 d . A .
H82 H 0.1017 0.9231 0.0858 0.043 Uiso 1 1 calc R . .
C83 C 0.1631(4) 0.9263(4) -0.00328(18) 0.0488(10) Uani 1 1 d . . .
H83 H 0.0820 0.9383 -0.0215 0.059 Uiso 1 1 calc R A .
C84 C 0.2670(4) 0.9185(4) -0.04016(18) 0.0503(10) Uani 1 1 d . A .
H84 H 0.2581 0.9248 -0.0837 0.060 Uiso 1 1 calc R . .
C85 C 0.3868(4) 0.9013(4) -0.01321(18) 0.0487(10) Uani 1 1 d . . .
H85 H 0.4594 0.8955 -0.0384 0.058 Uiso 1 1 calc R A .
C86 C 0.3988(3) 0.8926(3) 0.05064(16) 0.0374(8) Uani 1 1 d . A .
H86 H 0.4796 0.8827 0.0688 0.045 Uiso 1 1 calc R . .
C91 C 0.4183(3) 0.9705(3) 0.17856(14) 0.0258(6) Uani 1 1 d . . .
C92 C 0.3651(3) 1.0950(3) 0.16251(17) 0.0364(8) Uani 1 1 d . A .
H92 H 0.2782 1.1246 0.1506 0.044 Uiso 1 1 calc R . .
C93 C 0.4384(4) 1.1760(4) 0.16385(19) 0.0453(9) Uani 1 1 d . . .
H93 H 0.4015 1.2609 0.1530 0.054 Uiso 1 1 calc R A .
C94 C 0.5651(4) 1.1335(4) 0.18095(18) 0.0431(9) Uani 1 1 d . A .
H94 H 0.6150 1.1890 0.1824 0.052 Uiso 1 1 calc R . .
C95 C 0.6187(4) 1.0099(4) 0.19590(18) 0.0447(9) Uani 1 1 d . . .
H95 H 0.7062 0.9804 0.2067 0.054 Uiso 1 1 calc R A .
C96 C 0.5446(3) 0.9285(4) 0.19523(16) 0.0373(8) Uani 1 1 d . A .
H96 H 0.5815 0.8436 0.2063 0.045 Uiso 1 1 calc R . .
Cl2 Cl -0.25970(19) 0.65886(15) 0.13116(9) 0.1099(6) Uani 1 1 d . . .
Cl3 Cl -0.2142(2) 0.7585(2) 0.00506(9) 0.1300(8) Uani 1 1 d . . .
C1S C -0.1778(7) 0.7463(7) 0.0844(3) 0.098(2) Uani 1 1 d . . .
H1SA H -0.0860 0.7103 0.0922 0.117 Uiso 1 1 calc R . .
H1SB H -0.1987 0.8283 0.0946 0.117 Uiso 1 1 calc R . .
Cl4 Cl 0.3561(9) 0.8082(8) 0.3196(4) 0.0259(17) Uiso 0.10 1 d P A 2

loop_
_atom_site_aniso_label
_atom_site_aniso_U_11
_atom_site_aniso_U_22
_atom_site_aniso_U_33
_atom_site_aniso_U_23
_atom_site_aniso_U_13
_atom_site_aniso_U_12
Ru1 0.02161(13) 0.02158(13) 0.02534(14) -0.00550(9) 0.00187(9) -0.00853(9)
Cl1 0.0269(4) 0.0319(4) 0.0335(5) -0.0073(3) -0.0015(3) -0.0113(3)
P1 0.0210(4) 0.0217(4) 0.0277(4) -0.0056(3) 0.0016(3) -0.0074(3)
P2 0.0223(4) 0.0224(4) 0.0276(4) -0.0050(3) 0.0028(3) -0.0088(3)
P3 0.0231(4) 0.0223(4) 0.0269(4) -0.0055(3) 0.0022(3) -0.0064(3)
P4 0.0225(4) 0.0244(4) 0.0244(4) -0.0049(3) 0.0025(3) -0.0096(3)
C1 0.0302(14) 0.0274(13) 0.0315(14) -0.0046(11) 0.0035(12) -0.0077(12)
C2 0.0339(14) 0.0353(14) 0.0337(14) -0.0098(12) 0.0026(12) -0.0093(12)
C3 0.0310(18) 0.0377(19) 0.0348(19) -0.0077(14) -0.0015(14) -0.0058(14)
C4 0.0286(17) 0.0354(19) 0.0356(19) -0.0049(14) -0.0011(13) -0.0040(14)
C5 0.0352(18) 0.0227(16) 0.041(2) -0.0040(14) 0.0033(15) -0.0018(13)
C6 0.054(2) 0.054(3) 0.044(2) -0.0133(19) -0.0086(18) -0.020(2)
C7 0.070(3) 0.051(2) 0.0269(19) 0.0038(16) -0.0156(18) -0.022(2)
C8 0.047(2) 0.047(2) 0.045(2) 0.0065(17) -0.0006(17) -0.0208(18)
C9 0.092(4) 0.079(4) 0.073(4) -0.007(3) -0.026(3) -0.048(3)
C10 0.0246(15) 0.0246(15) 0.0372(18) -0.0065(13) 0.0046(13) -0.0082(12)
C11 0.0273(16) 0.0279(16) 0.0349(18) -0.0055(13) 0.0065(13) -0.0079(12)
C21 0.0246(15) 0.0240(15) 0.0345(17) -0.0044(12) -0.0051(12) -0.0097(12)
C22 0.0258(16) 0.0324(18) 0.041(2) -0.0069(14) -0.0027(14) -0.0053(13)
C23 0.0320(18) 0.0302(18) 0.051(2) -0.0036(15) -0.0066(16) -0.0038(14)
C24 0.044(2) 0.034(2) 0.047(2) 0.0031(16) -0.0155(17) -0.0102(16)
C25 0.052(2) 0.0363(19) 0.0297(19) -0.0045(14) -0.0033(15) -0.0151(16)
C26 0.0406(19) 0.0297(17) 0.0327(18) -0.0083(13) -0.0033(14) -0.0101(14)
C31 0.0276(16) 0.0207(14) 0.0305(17) -0.0063(12) -0.0019(12) -0.0079(12)
C32 0.0349(19) 0.047(2) 0.047(2) -0.0203(17) 0.0065(16) -0.0144(16)
C33 0.043(2) 0.056(3) 0.062(3) -0.034(2) 0.0050(19) -0.0121(19)
C34 0.047(2) 0.038(2) 0.059(3) -0.0169(18) -0.0106(19) -0.0138(17)
C35 0.041(2) 0.036(2) 0.046(2) -0.0048(16) -0.0053(16) -0.0198(16)
C36 0.0304(17) 0.0303(17) 0.0344(18) -0.0034(13) 0.0006(13) -0.0126(13)
C41 0.0214(15) 0.0256(15) 0.0331(17) -0.0024(12) 0.0009(12) -0.0104(12)
C42 0.047(2) 0.053(3) 0.084(3) -0.039(2) 0.033(2) -0.032(2)
C43 0.065(3) 0.055(3) 0.081(3) -0.040(2) 0.030(2) -0.040(2)
C44 0.047(2) 0.046(2) 0.049(2) -0.0056(17) 0.0005(17) -0.0298(18)
C45 0.0258(18) 0.045(2) 0.069(3) -0.0040(19) 0.0009(17) -0.0171(16)
C46 0.0278(18) 0.0311(18) 0.062(3) -0.0123(16) 0.0066(16) -0.0102(14)
C51 0.0250(16) 0.0330(17) 0.0287(17) -0.0048(13) 0.0039(12) -0.0098(13)
C52 0.043(2) 0.0380(19) 0.0302(18) -0.0040(14) 0.0045(14) -0.0134(15)
C53 0.046(2) 0.066(3) 0.035(2) -0.0100(18) -0.0016(16) -0.020(2)
C54 0.042(2) 0.069(3) 0.032(2) 0.0043(18) 0.0022(16) -0.016(2)
C55 0.044(2) 0.046(2) 0.043(2) 0.0079(17) 0.0072(17) -0.0115(18)
C56 0.0369(19) 0.0381(19) 0.0342(19) 0.0010(15) 0.0032(14) -0.0143(15)
C61 0.0312(17) 0.0239(15) 0.0328(18) -0.0082(13) 0.0013(13) -0.0043(12)
C62 0.0349(18) 0.0307(18) 0.042(2) -0.0105(14) 0.0030(15) -0.0094(14)
C63 0.048(2) 0.033(2) 0.055(3) -0.0135(17) -0.0006(18) -0.0164(16)
C64 0.077(3) 0.053(3) 0.051(3) -0.024(2) -0.008(2) -0.025(2)
C65 0.105(4) 0.059(3) 0.036(2) -0.013(2) -0.010(2) -0.036(3)
C66 0.078(3) 0.043(2) 0.036(2) -0.0111(17) -0.0006(19) -0.024(2)
C71 0.0258(15) 0.0236(15) 0.0308(17) -0.0021(12) -0.0011(12) -0.0085(12)
C72 0.0339(18) 0.0334(18) 0.0336(18) -0.0024(14) 0.0017(14) -0.0092(14)
C73 0.047(2) 0.037(2) 0.0289(18) -0.0023(14) -0.0029(15) -0.0105(16)
C74 0.0307(18) 0.0326(19) 0.049(2) 0.0041(15) -0.0091(15) -0.0080(14)
C75 0.0265(17) 0.0284(17) 0.046(2) -0.0073(14) -0.0018(14) -0.0048(13)
C76 0.0259(16) 0.0275(16) 0.0355(18) -0.0052(13) 0.0008(13) -0.0069(12)
C81 0.0382(18) 0.0309(17) 0.0238(16) -0.0082(12) 0.0031(13) -0.0152(14)
C82 0.0332(18) 0.046(2) 0.0306(18) -0.0131(15) 0.0042(14) -0.0121(15)
C83 0.044(2) 0.069(3) 0.037(2) -0.0190(19) -0.0032(17) -0.014(2)
C84 0.054(3) 0.077(3) 0.027(2) -0.0188(19) 0.0043(17) -0.024(2)
C85 0.046(2) 0.073(3) 0.037(2) -0.0181(19) 0.0116(17) -0.029(2)
C86 0.039(2) 0.049(2) 0.0303(18) -0.0096(15) 0.0053(14) -0.0200(16)
C91 0.0279(16) 0.0320(16) 0.0220(15) -0.0076(12) 0.0051(12) -0.0144(13)
C92 0.0329(18) 0.0328(18) 0.048(2) -0.0097(15) 0.0070(15) -0.0162(14)
C93 0.058(3) 0.039(2) 0.051(2) -0.0187(17) 0.0166(19) -0.0267(18)
C94 0.047(2) 0.058(3) 0.041(2) -0.0246(18) 0.0128(17) -0.0343(19)
C95 0.036(2) 0.070(3) 0.037(2) -0.0128(18) 0.0025(15) -0.0275(19)
C96 0.039(2) 0.042(2) 0.0331(19) -0.0055(15) 0.0001(14) -0.0173(16)
Cl2 0.1258(15) 0.0686(10) 0.1214(15) 0.0050(9) 0.0452(12) -0.0229(9)
Cl3 0.187(2) 0.1561(19) 0.0751(12) -0.0503(12) 0.0197(12) -0.0754(17)
C1S 0.101(5) 0.141(6) 0.079(4) -0.043(4) 0.011(4) -0.064(5)

loop_
_atom_type_symbol
_atom_type_description
_atom_type_scat_dispersion_real
_atom_type_scat_dispersion_imag
_atom_type_scat_source
C C 0.0033 0.0016 'International Tables Vol C Tables 4.2.6.8 and 6.1.1.4'
H H 0.0000 0.0000 'International Tables Vol C Tables 4.2.6.8 and 6.1.1.4'
Cl Cl 0.1484 0.1585 'International Tables Vol C Tables 4.2.6.8 and 6.1.1.4'
P P 0.1023 0.0942 'International Tables Vol C Tables 4.2.6.8 and 6.1.1.4'
Ru Ru -1.2594 0.8363 'International Tables Vol C Tables 4.2.6.8 and 6.1.1.4'

loop_
_geom_angle_atom_site_label_1
_geom_angle_atom_site_label_2
_geom_angle_atom_site_label_3
_geom_angle
Cl1 Ru1 Cl4 178.9(2)
P1 Ru1 Cl1 84.22(3)
P1 Ru1 P4 110.15(3)
P1 Ru1 Cl4 96.4(2)
P2 Ru1 Cl1 81.87(3)
P2 Ru1 P1 71.73(3)
P2 Ru1 P4 177.02(3)
P2 Ru1 Cl4 97.45(19)
P3 Ru1 Cl1 97.73(3)
P3 Ru1 P1 177.31(3)
P3 Ru1 P2 106.65(3)
P3 Ru1 P4 71.38(3)
P3 Ru1 Cl4 81.6(2)
P4 Ru1 Cl1 100.53(3)
P4 Ru1 Cl4 80.12(19)
C1 Ru1 Cl1 173.91(10)
C1 Ru1 P1 89.79(10)
C1 Ru1 P2 95.20(10)
C1 Ru1 P3 88.22(10)
C1 Ru1 P4 82.57(10)
C1 Ru1 Cl4 6.7(2)
C10 P1 Ru1 95.09(10)
C21 P1 Ru1 122.09(11)
C21 P1 C10 108.70(14)
C31 P1 Ru1 124.79(10)
C31 P1 C10 105.47(15)
C31 P1 C21 98.99(14)
C10 P2 Ru1 95.57(10)
C41 P2 Ru1 122.72(11)
C41 P2 C10 106.57(14)
C41 P2 C51 102.71(14)
C51 P2 Ru1 119.84(10)
C51 P2 C10 107.74(15)
C11 P3 Ru1 94.30(10)
C61 P3 Ru1 121.09(11)
C61 P3 C11 107.69(16)
C61 P3 C71 102.34(14)
C71 P3 Ru1 124.99(11)
C71 P3 C11 103.47(15)
C11 P4 Ru1 92.82(10)
C81 P4 Ru1 126.90(11)
C81 P4 C11 101.81(15)
C91 P4 Ru1 123.46(10)
C91 P4 C11 107.06(15)
C91 P4 C81 100.51(14)
C2 C1 Ru1 175.5(3)
C1 C2 C3 172.5(4)
C4 C3 C2 120.7(3)
C4 C3 C8 116.4(3)
C8 C3 C2 122.9(3)
C5 C4 C3 122.0(3)
C4 C5 C6 120.1(3)
C5 C6 C7 117.4(3)
C5 C6 C9 119.3(4)
C7 C6 C9 123.2(4)
C8 C7 C6 121.2(4)
C7 C8 C3 122.6(4)
P2 C10 P1 95.48(15)
P3 C11 P4 96.30(15)
C22 C21 P1 121.8(3)
C26 C21 P1 118.3(2)
C26 C21 C22 119.7(3)
C23 C22 C21 120.2(3)
C22 C23 C24 119.9(3)
C25 C24 C23 119.7(3)
C24 C25 C26 120.1(3)
C21 C26 C25 120.5(3)
C32 C31 P1 123.5(2)
C32 C31 C36 118.6(3)
C36 C31 P1 117.1(2)
C31 C32 C33 120.6(3)
C34 C33 C32 120.6(4)
C35 C34 C33 119.4(4)
C34 C35 C36 120.7(3)
C31 C36 C35 120.0(3)
C42 C41 P2 117.9(2)
C42 C41 C46 118.7(3)
C46 C41 P2 123.4(3)
C41 C42 C43 121.2(4)
C44 C43 C42 119.7(4)
C45 C44 C43 119.4(3)
C44 C45 C46 120.7(3)
C41 C46 C45 120.2(3)
C52 C51 P2 119.6(3)
C56 C51 P2 120.8(3)
C56 C51 C52 118.9(3)
C53 C52 C51 120.2(3)
C52 C53 C54 120.9(4)
C55 C54 C53 119.0(4)
C54 C55 C56 120.3(4)
C55 C56 C51 120.8(4)
C62 C61 P3 120.0(3)
C66 C61 P3 121.2(3)
C66 C61 C62 118.4(3)
C63 C62 C61 120.3(4)
C64 C63 C62 120.4(4)
C65 C64 C63 119.7(4)
C64 C65 C66 121.4(4)
C65 C66 C61 119.8(4)
C72 C71 P3 120.6(2)
C72 C71 C76 119.1(3)
C76 C71 P3 120.2(2)
C73 C72 C71 120.2(3)
C74 C73 C72 120.4(3)
C73 C74 C75 120.0(3)
C76 C75 C74 119.7(3)
C75 C76 C71 120.6(3)
C82 C81 P4 121.5(3)
C82 C81 C86 119.4(3)
C86 C81 P4 118.9(3)
C81 C82 C83 120.0(3)
C84 C83 C82 120.9(4)
C83 C84 C85 119.6(4)
C86 C85 C84 119.8(4)
C85 C86 C81 120.3(3)
C92 C91 P4 116.8(2)
C96 C91 P4 123.7(3)
C96 C91 C92 119.4(3)
C93 C92 C91 120.3(3)
C94 C93 C92 120.2(4)
C95 C94 C93 119.7(3)
C94 C95 C96 120.1(4)
C91 C96 C95 120.3(4)
Cl2 C1S Cl3 111.3(3)

loop_
_geom_bond_atom_site_label_1
_geom_bond_atom_site_label_2
_geom_bond_distance
Ru1 Cl1 2.4938(9)
Ru1 P1 2.3487(8)
Ru1 P2 2.3358(8)
Ru1 P3 2.3312(8)
Ru1 P4 2.3744(8)
Ru1 C1 1.999(4)
Ru1 Cl4 2.565(11)
P1 C10 1.855(3)
P1 C21 1.837(3)
P1 C31 1.830(3)
P2 C10 1.853(3)
P2 C41 1.818(3)
P2 C51 1.829(3)
P3 C11 1.841(3)
P3 C61 1.829(3)
P3 C71 1.830(3)
P4 C11 1.844(3)
P4 C81 1.834(3)
P4 C91 1.833(3)
C1 C2 1.221(5)
C2 C3 1.427(5)
C3 C4 1.406(5)
C3 C8 1.415(5)
C4 C5 1.397(5)
C5 C6 1.399(5)
C6 C7 1.437(6)
C6 C9 1.487(6)
C7 C8 1.334(5)
C21 C22 1.395(5)
C21 C26 1.377(5)
C22 C23 1.385(5)
C23 C24 1.402(6)
C24 C25 1.380(5)
C25 C26 1.392(5)
C31 C32 1.375(5)
C31 C36 1.392(4)
C32 C33 1.384(5)
C33 C34 1.373(6)
C34 C35 1.361(6)
C35 C36 1.393(5)
C41 C42 1.373(5)
C41 C46 1.377(4)
C42 C43 1.391(5)
C43 C44 1.377(6)
C44 C45 1.364(6)
C45 C46 1.397(5)
C51 C52 1.397(5)
C51 C56 1.389(5)
C52 C53 1.376(5)
C53 C54 1.398(6)
C54 C55 1.384(6)
C55 C56 1.388(5)
C61 C62 1.401(5)
C61 C66 1.391(5)
C62 C63 1.382(5)
C63 C64 1.374(6)
C64 C65 1.356(6)
C65 C66 1.384(5)
C71 C72 1.391(5)
C71 C76 1.399(4)
C72 C73 1.390(5)
C73 C74 1.381(5)
C74 C75 1.393(5)
C75 C76 1.383(5)
C81 C82 1.387(5)
C81 C86 1.395(5)
C82 C83 1.396(5)
C83 C84 1.369(6)
C84 C85 1.404(6)
C85 C86 1.393(5)
C91 C92 1.392(5)
C91 C96 1.376(5)
C92 C93 1.388(5)
C93 C94 1.382(6)
C94 C95 1.382(6)
C95 C96 1.397(5)
Cl2 C1S 1.697(6)
Cl3 C1S 1.768(6)

loop_
_smtbx_masks_void_nr
_smtbx_masks_void_average_x
_smtbx_masks_void_average_y
_smtbx_masks_void_average_z
_smtbx_masks_void_volume
_smtbx_masks_void_count_electrons
1 0.000 0.000 0.500 12.1 0.1
2 0.500 0.500 0.000 134.8 36.3
